data_7126473
loop_
_publ_author_name
'Scheerder, Arthur R.'
'Lutz, Martin'
'Broere, Dani\"el L J'

_publ_section_title
;
 Unexpected reactivity of a PONNOP 'expanded pincer' ligand.
;
_journal_issue 59
_journal_name_full 'Chemical communications (Cambridge, England)'
_journal_page_first 8198
_journal_page_last 8201
_journal_paper_doi 10.1039/d0cc02166k
_journal_volume 56
_journal_year 2020
_chemical_formula_moiety 'C20 H32 Br2 N2 Ni O2 P2, 1.5(C4 H8 O)'
_chemical_formula_sum 'C26 H44 Br2 N2 Ni O3.5 P2'
_chemical_formula_weight 721.10
_space_group_crystal_system triclinic
_space_group_IT_number 2
_space_group_name_Hall '-P 1'
_space_group_name_H-M_alt 'P -1'
_atom_sites_solution_hydrogens geom
_atom_sites_solution_primary dual
_atom_sites_solution_secondary difmap
_audit_block_doi 10.5517/ccdc.csd.cc24tn6v
_audit_creation_method SHELXL-2018/3
_audit_update_record
;
2020-03-17 deposited with the CCDC.	2020-04-29 downloaded from the CCDC.
;
_cell_angle_alpha 93.988(3)
_cell_angle_beta 96.686(4)
_cell_angle_gamma 93.178(3)
_cell_formula_units_Z 2
_cell_length_a 8.2836(6)
_cell_length_b 11.8373(9)
_cell_length_c 16.2323(10)
_cell_measurement_reflns_used 10956
_cell_measurement_temperature 250(2)
_cell_measurement_theta_max 27.61
_cell_measurement_theta_min 2.06
_cell_volume 1573.77(19)
_computing_cell_refinement Peakref
_computing_data_collection Apex3
_computing_data_reduction 'Eval15, Twinabs'
_computing_structure_refinement 'SHELXL-2018/3 (Sheldrick, 2018)'
_computing_structure_solution SHELXT
_diffrn_ambient_temperature 250(2)
_diffrn_measured_fraction_theta_full 1.000
_diffrn_measured_fraction_theta_max 0.998
_diffrn_measurement_device_type 'Bruker Kappa ApexII'
_diffrn_measurement_method '\w scans'
_diffrn_radiation_type MoK\a
_diffrn_radiation_wavelength 0.71073
_diffrn_reflns_av_R_equivalents 0.0667
_diffrn_reflns_av_unetI/netI 0.0671
_diffrn_reflns_Laue_measured_fraction_full 1.000
_diffrn_reflns_Laue_measured_fraction_max 0.998
_diffrn_reflns_limit_h_max 10
_diffrn_reflns_limit_h_min -10
_diffrn_reflns_limit_k_max 15
_diffrn_reflns_limit_k_min -15
_diffrn_reflns_limit_l_max 21
_diffrn_reflns_limit_l_min -21
_diffrn_reflns_number 43550
_diffrn_reflns_point_group_measured_fraction_full 1.000
_diffrn_reflns_point_group_measured_fraction_max 0.998
_diffrn_reflns_theta_full 25.242
_diffrn_reflns_theta_max 27.685
_diffrn_reflns_theta_min 1.728
_diffrn_source 'sealed tube'
_exptl_absorpt_coefficient_mu 3.288
_exptl_absorpt_correction_T_max 0.7456
_exptl_absorpt_correction_T_min 0.4475
_exptl_absorpt_correction_type multi-scan
_exptl_absorpt_process_details TWINABS-2012/1
_exptl_crystal_colour red
_exptl_crystal_density_diffrn 1.522
_exptl_crystal_description plate
_exptl_crystal_F_000 740
_exptl_crystal_size_max 0.45
_exptl_crystal_size_mid 0.27
_exptl_crystal_size_min 0.10
_refine_diff_density_max 0.853
_refine_diff_density_min -0.535
_refine_diff_density_rms 0.115
_refine_ls_extinction_method none
_refine_ls_goodness_of_fit_ref 1.040
_refine_ls_hydrogen_treatment constr
_refine_ls_matrix_type full
_refine_ls_number_parameters 407
_refine_ls_number_reflns 7265
_refine_ls_number_restraints 323
_refine_ls_restrained_S_all 1.052
_refine_ls_R_factor_all 0.0994
_refine_ls_R_factor_gt 0.0552
_refine_ls_shift/su_max 0.000
_refine_ls_shift/su_mean 0.000
_refine_ls_structure_factor_coef Fsqd
_refine_ls_weighting_details 'w=1/[\s^2^(Fo^2^)+(0.0841P)^2^+0.4136P] where P=(Fo^2^+2Fc^2^)/3'
_refine_ls_weighting_scheme calc
_refine_ls_wR_factor_gt 0.1392
_refine_ls_wR_factor_ref 0.1618
_reflns_Friedel_coverage 0.000
_reflns_number_gt 4666
_reflns_number_total 7265
_reflns_threshold_expression 'I > 2\s(I)'
_cod_data_source_file d0cc02166k2.cif
_cod_data_source_block l1049a
_cod_depositor_comments 'Adding full bibliography for 7126471--7126473.cif.'
_cod_original_cell_volume 1573.8(2)
_cod_original_formula_sum 'C26 H44 Br2 N2 Ni O3.50 P2'
_cod_database_code 7126473
_shelx_shelxl_version_number 2018/3
_shelx_space_group_comment
;
The symmetry employed for this shelxl refinement is uniquely defined
by the following loop, which should always be used as a source of
symmetry information in preference to the above space-group names.
They are only intended as comments.
;

loop_
_space_group_symop_operation_xyz
'x, y, z'
'-x, -y, -z'

loop_
_atom_site_label
_atom_site_type_symbol
_atom_site_fract_x
_atom_site_fract_y
_atom_site_fract_z
_atom_site_U_iso_or_equiv
_atom_site_adp_type
_atom_site_occupancy
_atom_site_site_symmetry_order
_atom_site_calc_flag
_atom_site_refinement_flags_posn
_atom_site_refinement_flags_adp
_atom_site_refinement_flags_occupancy
_atom_site_disorder_assembly
_atom_site_disorder_group
Br1 Br 0.84545(7) 0.56039(5) 0.33315(3) 0.05250(18) Uani 1 1 d . . . . .
Br2 Br 0.70506(8) 0.39916(6) 0.11335(3) 0.0632(2) Uani 1 1 d . . . . .
Ni1 Ni 0.59982(7) 0.42028(5) 0.23948(4) 0.03991(18) Uani 1 1 d . . . . .
P1 P 0.47681(17) 0.56480(11) 0.19640(8) 0.0452(3) Uani 1 1 d D . . . .
P2 P 0.66309(15) 0.25582(10) 0.28523(8) 0.0412(3) Uani 1 1 d D . . . .
O1 O 0.3802(4) 0.5992(3) 0.2792(2) 0.0502(9) Uani 1 1 d . . . . .
O2 O 0.6164(5) 0.0826(3) 0.4077(2) 0.0589(10) Uani 1 1 d . . . . .
N1 N 0.4657(5) 0.4317(3) 0.3264(2) 0.0371(9) Uani 1 1 d . . . . .
N2 N 0.5474(5) 0.2574(3) 0.3703(2) 0.0397(9) Uani 1 1 d . . . . .
C1 C 0.3778(6) 0.5228(4) 0.3368(3) 0.0418(11) Uani 1 1 d . . . . .
C2 C 0.2851(6) 0.5398(4) 0.4011(3) 0.0458(12) Uani 1 1 d . . . . .
H2 H 0.224869 0.604459 0.405655 0.055 Uiso 1 1 calc R U . . .
C3 C 0.2828(6) 0.4608(5) 0.4575(3) 0.0459(12) Uani 1 1 d . . . . .
H3 H 0.221466 0.471509 0.502343 0.055 Uiso 1 1 calc R U . . .
C4 C 0.3698(5) 0.3644(4) 0.4503(3) 0.0387(11) Uani 1 1 d . . . . .
C5 C 0.3694(6) 0.2753(5) 0.5057(3) 0.0473(12) Uani 1 1 d . . . . .
H5 H 0.312426 0.282497 0.552442 0.057 Uiso 1 1 calc R U . . .
C6 C 0.4491(6) 0.1820(4) 0.4917(3) 0.0499(13) Uani 1 1 d . . . . .
H6 H 0.443767 0.124208 0.528390 0.060 Uiso 1 1 calc R U . . .
C7 C 0.5430(6) 0.1660(4) 0.4228(3) 0.0454(12) Uani 1 1 d . . . . .
C8 C 0.4592(5) 0.3516(4) 0.3824(3) 0.0370(10) Uani 1 1 d . . . . .
C9 C 0.3073(6) 0.5402(4) 0.1129(3) 0.0566(14) Uani 1 1 d D . . . .
H9 H 0.353743 0.537804 0.059339 0.068 Uiso 1 1 calc R U . . .
C10 C 0.2175(8) 0.4255(5) 0.1181(5) 0.090(2) Uani 1 1 d D . . . .
H10A H 0.163126 0.427312 0.167963 0.135 Uiso 1 1 calc R U . . .
H10B H 0.294745 0.366837 0.120177 0.135 Uiso 1 1 calc R U . . .
H10C H 0.137354 0.409399 0.069586 0.135 Uiso 1 1 calc R U . . .
C11 C 0.1867(9) 0.6321(6) 0.1114(5) 0.098(3) Uani 1 1 d D . . . .
H11A H 0.113390 0.622014 0.059968 0.147 Uiso 1 1 calc R U . . .
H11B H 0.245102 0.705909 0.115218 0.147 Uiso 1 1 calc R U . . .
H11C H 0.124374 0.627053 0.158245 0.147 Uiso 1 1 calc R U . . .
C12 C 0.5938(7) 0.6977(4) 0.1844(3) 0.0588(15) Uani 1 1 d D . . . .
H12 H 0.702615 0.690653 0.215384 0.071 Uiso 1 1 calc R U . . .
C13 C 0.5302(10) 0.8026(5) 0.2244(5) 0.101(3) Uani 1 1 d D . . . .
H13A H 0.605055 0.867543 0.220716 0.152 Uiso 1 1 calc R U . . .
H13B H 0.520362 0.792107 0.282360 0.152 Uiso 1 1 calc R U . . .
H13C H 0.424167 0.815640 0.195708 0.152 Uiso 1 1 calc R U . . .
C14 C 0.6243(11) 0.7103(6) 0.0954(4) 0.114(3) Uani 1 1 d D . . . .
H14A H 0.521140 0.713565 0.060925 0.171 Uiso 1 1 calc R U . . .
H14B H 0.680288 0.645797 0.075637 0.171 Uiso 1 1 calc R U . . .
H14C H 0.691020 0.779559 0.092647 0.171 Uiso 1 1 calc R U . . .
C15 C 0.5760(7) 0.1263(5) 0.2219(3) 0.0592(15) Uani 1 1 d D . . . .
H15 H 0.574972 0.063616 0.259198 0.071 Uiso 1 1 calc R U . . .
C16 C 0.4018(7) 0.1409(6) 0.1872(5) 0.095(2) Uani 1 1 d D . . . .
H16A H 0.398496 0.203949 0.152086 0.143 Uiso 1 1 calc R U . . .
H16B H 0.337802 0.156128 0.232676 0.143 Uiso 1 1 calc R U . . .
H16C H 0.357287 0.072061 0.154687 0.143 Uiso 1 1 calc R U . . .
C17 C 0.6799(10) 0.0935(6) 0.1541(4) 0.096(3) Uani 1 1 d D . . . .
H17A H 0.631229 0.025210 0.122194 0.145 Uiso 1 1 calc R U . . .
H17B H 0.788465 0.079692 0.179083 0.145 Uiso 1 1 calc R U . . .
H17C H 0.686432 0.154657 0.117558 0.145 Uiso 1 1 calc R U . . .
C18 C 0.8715(6) 0.2263(4) 0.3298(3) 0.0519(13) Uani 1 1 d D . . . .
H18 H 0.877233 0.143092 0.330627 0.062 Uiso 1 1 calc R U . . .
C19 C 0.9141(6) 0.2790(5) 0.4184(3) 0.0627(16) Uani 1 1 d D . . . .
H19A H 1.025208 0.264036 0.438508 0.094 Uiso 1 1 calc R U . . .
H19B H 0.840442 0.246356 0.453868 0.094 Uiso 1 1 calc R U . . .
H19C H 0.903991 0.360348 0.419256 0.094 Uiso 1 1 calc R U . . .
C20 C 0.9942(7) 0.2696(6) 0.2743(4) 0.0682(17) Uani 1 1 d D . . . .
H20A H 0.983234 0.349907 0.268423 0.102 Uiso 1 1 calc R U . . .
H20B H 0.973754 0.228455 0.219895 0.102 Uiso 1 1 calc R U . . .
H20C H 1.103692 0.257961 0.299153 0.102 Uiso 1 1 calc R U . . .
O3A O 0.1068(16) 0.9637(13) 0.4078(7) 0.123(5) Uani 0.513(19) 1 d D U P A 1
C21A C -0.0475(17) 0.9073(17) 0.3744(8) 0.090(5) Uani 0.513(19) 1 d D U P A 1
H21A H -0.050364 0.826793 0.385158 0.108 Uiso 0.513(19) 1 calc R U P A 1
H21B H -0.136830 0.942485 0.399043 0.108 Uiso 0.513(19) 1 calc R U P A 1
C22A C -0.0590(17) 0.9203(17) 0.2899(8) 0.093(5) Uani 0.513(19) 1 d D U P A 1
H22A H -0.100308 0.848658 0.258720 0.111 Uiso 0.513(19) 1 calc R U P A 1
H22B H -0.135353 0.978262 0.275552 0.111 Uiso 0.513(19) 1 calc R U P A 1
C23A C 0.0915(19) 0.9521(18) 0.2690(7) 0.101(5) Uani 0.513(19) 1 d D U P A 1
H23A H 0.137273 0.887217 0.241246 0.121 Uiso 0.513(19) 1 calc R U P A 1
H23B H 0.082185 1.012342 0.230608 0.121 Uiso 0.513(19) 1 calc R U P A 1
C24A C 0.1912(18) 0.990(2) 0.3397(9) 0.113(6) Uani 0.513(19) 1 d D U P A 1
H24A H 0.215438 1.072188 0.340708 0.135 Uiso 0.513(19) 1 calc R U P A 1
H24B H 0.293931 0.952521 0.342266 0.135 Uiso 0.513(19) 1 calc R U P A 1
O3B O 0.098(3) 0.884(3) 0.4044(11) 0.219(9) Uani 0.487(19) 1 d D U P A 2
C21B C 0.221(2) 0.901(3) 0.3526(14) 0.146(8) Uani 0.487(19) 1 d D U P A 2
H21C H 0.277457 0.976613 0.366653 0.176 Uiso 0.487(19) 1 calc R U P A 2
H21D H 0.301594 0.843982 0.359355 0.176 Uiso 0.487(19) 1 calc R U P A 2
C22B C 0.146(3) 0.894(2) 0.2728(10) 0.130(7) Uani 0.487(19) 1 d D U P A 2
H22C H 0.161918 0.966238 0.248232 0.156 Uiso 0.487(19) 1 calc R U P A 2
H22D H 0.194283 0.835183 0.239360 0.156 Uiso 0.487(19) 1 calc R U P A 2
C23B C -0.014(2) 0.867(2) 0.2731(11) 0.121(7) Uani 0.487(19) 1 d D U P A 2
H23C H -0.039593 0.787565 0.252125 0.145 Uiso 0.487(19) 1 calc R U P A 2
H23D H -0.077582 0.914831 0.236406 0.145 Uiso 0.487(19) 1 calc R U P A 2
C24B C -0.054(3) 0.883(3) 0.3528(15) 0.166(9) Uani 0.487(19) 1 d D U P A 2
H24C H -0.129778 0.821426 0.364937 0.199 Uiso 0.487(19) 1 calc R U P A 2
H24D H -0.104709 0.955424 0.360871 0.199 Uiso 0.487(19) 1 calc R U P A 2
O4 O 0.056(3) 0.051(2) 0.0782(12) 0.224(8) Uani 0.5 1 d D U P B -3
C25 C 0.009(3) 0.1133(16) 0.0084(15) 0.160(7) Uani 0.5 1 d D U P B -3
H25A H -0.020943 0.189281 0.026122 0.192 Uiso 0.5 1 calc R U P B -3
H25B H 0.098156 0.120707 -0.026268 0.192 Uiso 0.5 1 calc R U P B -3
C26 C -0.122(2) 0.0500(17) -0.0343(12) 0.122(6) Uani 0.5 1 d D U P B -3
H26A H -0.118180 0.050421 -0.094338 0.146 Uiso 0.5 1 calc R U P B -3
H26B H -0.223838 0.082152 -0.021333 0.146 Uiso 0.5 1 calc R U P B -3
C27 C -0.117(3) -0.0592(17) -0.0105(15) 0.150(7) Uani 0.5 1 d D U P B -3
H27A H -0.112308 -0.112420 -0.059078 0.180 Uiso 0.5 1 calc R U P B -3
H27B H -0.215139 -0.080057 0.015010 0.180 Uiso 0.5 1 calc R U P B -3
C28 C 0.020(3) -0.064(2) 0.0459(16) 0.176(8) Uani 0.5 1 d D U P B -3
H28A H 0.110103 -0.092425 0.018429 0.212 Uiso 0.5 1 calc R U P B -3
H28B H -0.002174 -0.112285 0.090217 0.212 Uiso 0.5 1 calc R U P B -3

loop_
_atom_site_aniso_label
_atom_site_aniso_U_11
_atom_site_aniso_U_22
_atom_site_aniso_U_33
_atom_site_aniso_U_23
_atom_site_aniso_U_13
_atom_site_aniso_U_12
Br1 0.0503(3) 0.0534(3) 0.0544(3) 0.0110(2) 0.0073(2) -0.0016(2)
Br2 0.0718(4) 0.0769(4) 0.0467(3) 0.0155(3) 0.0235(3) 0.0092(3)
Ni1 0.0409(4) 0.0397(3) 0.0426(4) 0.0139(3) 0.0126(3) 0.0034(3)
P1 0.0482(8) 0.0451(7) 0.0456(7) 0.0180(6) 0.0104(6) 0.0051(6)
P2 0.0415(7) 0.0368(6) 0.0478(7) 0.0107(5) 0.0121(5) 0.0026(5)
O1 0.057(2) 0.048(2) 0.051(2) 0.0202(16) 0.0148(16) 0.0139(17)
O2 0.062(3) 0.043(2) 0.077(3) 0.0276(19) 0.020(2) 0.0094(19)
N1 0.036(2) 0.036(2) 0.040(2) 0.0117(17) 0.0049(16) 0.0010(17)
N2 0.037(2) 0.034(2) 0.050(2) 0.0179(18) 0.0085(17) 0.0013(17)
C1 0.033(3) 0.048(3) 0.044(3) 0.008(2) 0.002(2) 0.003(2)
C2 0.039(3) 0.047(3) 0.052(3) 0.002(2) 0.009(2) 0.000(2)
C3 0.036(3) 0.056(3) 0.047(3) 0.006(2) 0.012(2) -0.001(2)
C4 0.032(2) 0.046(3) 0.039(2) 0.008(2) 0.0062(19) -0.002(2)
C5 0.040(3) 0.059(3) 0.045(3) 0.014(2) 0.011(2) -0.003(2)
C6 0.050(3) 0.048(3) 0.055(3) 0.025(2) 0.010(2) -0.005(3)
C7 0.046(3) 0.042(3) 0.050(3) 0.019(2) 0.006(2) -0.004(2)
C8 0.035(2) 0.038(2) 0.039(2) 0.011(2) 0.0064(19) -0.002(2)
C9 0.056(3) 0.065(4) 0.050(3) 0.023(3) 0.002(2) 0.006(3)
C10 0.068(5) 0.093(5) 0.103(6) 0.028(4) -0.018(4) -0.017(4)
C11 0.090(6) 0.105(6) 0.093(5) 0.008(5) -0.028(4) 0.033(5)
C12 0.065(4) 0.042(3) 0.072(4) 0.023(3) 0.010(3) -0.001(3)
C13 0.118(7) 0.052(4) 0.140(7) 0.010(4) 0.046(6) -0.006(4)
C14 0.162(9) 0.085(5) 0.102(6) 0.034(5) 0.055(6) -0.039(6)
C15 0.078(4) 0.048(3) 0.054(3) 0.006(3) 0.016(3) 0.003(3)
C16 0.082(5) 0.080(5) 0.109(6) -0.027(4) -0.018(4) -0.013(4)
C17 0.147(8) 0.061(4) 0.085(5) -0.005(4) 0.037(5) -0.004(5)
C18 0.044(3) 0.044(3) 0.073(4) 0.018(3) 0.018(3) 0.013(2)
C19 0.043(3) 0.074(4) 0.074(4) 0.031(3) 0.006(3) 0.006(3)
C20 0.052(4) 0.075(4) 0.084(4) 0.022(3) 0.027(3) 0.008(3)
O3A 0.137(8) 0.112(8) 0.115(7) 0.019(6) -0.003(5) -0.023(6)
C21A 0.104(8) 0.074(8) 0.094(7) 0.026(7) 0.010(6) -0.006(6)
C22A 0.096(7) 0.095(9) 0.082(7) 0.008(7) -0.004(6) -0.005(7)
C23A 0.096(8) 0.115(10) 0.093(7) 0.026(7) 0.014(6) 0.004(7)
C24A 0.094(8) 0.123(10) 0.120(8) 0.025(7) 0.008(6) -0.010(7)
O3B 0.219(11) 0.245(13) 0.195(9) 0.034(9) 0.020(7) 0.013(9)
C21B 0.141(9) 0.143(12) 0.154(10) 0.017(9) -0.002(7) 0.025(9)
C22B 0.121(9) 0.131(11) 0.137(9) -0.021(8) 0.022(7) 0.021(8)
C23B 0.133(9) 0.096(10) 0.128(9) 0.001(8) 0.010(7) -0.022(8)
C24B 0.173(10) 0.161(14) 0.165(11) 0.008(9) 0.039(7) -0.008(9)
O4 0.223(11) 0.219(10) 0.218(10) 0.008(8) -0.021(8) 0.010(8)
C25 0.156(11) 0.156(9) 0.164(11) -0.011(8) 0.032(8) -0.009(8)
C26 0.126(9) 0.123(8) 0.118(9) 0.001(7) 0.026(7) 0.012(7)
C27 0.161(10) 0.149(9) 0.141(10) 0.040(8) 0.010(7) 0.000(8)
C28 0.183(12) 0.184(10) 0.161(11) 0.028(8) 0.001(8) 0.017(9)

loop_
_atom_type_symbol
_atom_type_description
_atom_type_scat_dispersion_real
_atom_type_scat_dispersion_imag
_atom_type_scat_source
C C 0.0033 0.0016 'International Tables Vol C Tables 4.2.6.8 and 6.1.1.4'
H H 0.0000 0.0000 'International Tables Vol C Tables 4.2.6.8 and 6.1.1.4'
Br Br -0.2901 2.4595 'International Tables Vol C Tables 4.2.6.8 and 6.1.1.4'
N N 0.0061 0.0033 'International Tables Vol C Tables 4.2.6.8 and 6.1.1.4'
Ni Ni 0.3393 1.1124 'International Tables Vol C Tables 4.2.6.8 and 6.1.1.4'
O O 0.0106 0.0060 'International Tables Vol C Tables 4.2.6.8 and 6.1.1.4'
P P 0.1023 0.0942 'International Tables Vol C Tables 4.2.6.8 and 6.1.1.4'

loop_
_citation_id
_citation_doi
_citation_year
1 10.26434/chemrxiv.12023352 2020

loop_
_diffrn_orient_matrix_type
_diffrn_orient_matrix_UB_11
_diffrn_orient_matrix_UB_12
_diffrn_orient_matrix_UB_13
_diffrn_orient_matrix_UB_21
_diffrn_orient_matrix_UB_22
_diffrn_orient_matrix_UB_23
_diffrn_orient_matrix_UB_31
_diffrn_orient_matrix_UB_32
_diffrn_orient_matrix_UB_33
'Nonius RMAT' -0.1042098 0.0044133 -0.0370424 0.0608523 -0.0025568 -0.0495925 -0.0150118 -0.0846499 -0.0050395
'Nonius RMAT' -0.1093300 0.0023711 -0.0328497 0.0511463 -0.0065761 -0.0526858 -0.0148001 -0.0845148 -0.0014356

loop_
_geom_angle_atom_site_label_1
_geom_angle_atom_site_label_2
_geom_angle_atom_site_label_3
_geom_angle
_geom_angle_site_symmetry_1
_geom_angle_site_symmetry_3
_geom_angle_publ_flag
N1 Ni1 P1 84.32(12) . . ?
N1 Ni1 P2 86.25(12) . . ?
P1 Ni1 P2 165.70(6) . . ?
N1 Ni1 Br2 166.38(12) . . ?
P1 Ni1 Br2 89.10(4) . . ?
P2 Ni1 Br2 97.77(4) . . ?
N1 Ni1 Br1 91.28(12) . . ?
P1 Ni1 Br1 91.45(4) . . ?
P2 Ni1 Br1 99.49(4) . . ?
Br2 Ni1 Br1 100.82(3) . . ?
O1 P1 C9 102.0(2) . . ?
O1 P1 C12 102.4(2) . . ?
C9 P1 C12 110.1(2) . . ?
O1 P1 Ni1 99.93(12) . . ?
C9 P1 Ni1 118.26(17) . . ?
C12 P1 Ni1 120.2(2) . . ?
N2 P2 C15 102.2(2) . . ?
N2 P2 C18 104.94(19) . . ?
C15 P2 C18 107.0(2) . . ?
N2 P2 Ni1 98.37(13) . . ?
C15 P2 Ni1 117.47(19) . . ?
C18 P2 Ni1 123.33(17) . . ?
C1 O1 P1 116.6(3) . . ?
C1 N1 C8 117.4(4) . . ?
C1 N1 Ni1 120.5(3) . . ?
C8 N1 Ni1 122.0(3) . . ?
C8 N2 C7 121.6(4) . . ?
C8 N2 P2 116.3(3) . . ?
C7 N2 P2 122.1(3) . . ?
O1 C1 N1 116.9(4) . . ?
O1 C1 C2 119.4(4) . . ?
N1 C1 C2 123.7(4) . . ?
C3 C2 C1 118.3(5) . . ?
C3 C2 H2 120.9 . . ?
C1 C2 H2 120.9 . . ?
C2 C3 C4 121.0(5) . . ?
C2 C3 H3 119.5 . . ?
C4 C3 H3 119.5 . . ?
C3 C4 C8 117.6(4) . . ?
C3 C4 C5 124.4(4) . . ?
C8 C4 C5 117.9(4) . . ?
C6 C5 C4 120.7(4) . . ?
C6 C5 H5 119.6 . . ?
C4 C5 H5 119.6 . . ?
C5 C6 C7 122.9(4) . . ?
C5 C6 H6 118.5 . . ?
C7 C6 H6 118.5 . . ?
O2 C7 N2 119.4(4) . . ?
O2 C7 C6 125.0(4) . . ?
N2 C7 C6 115.6(5) . . ?
N1 C8 N2 117.0(4) . . ?
N1 C8 C4 121.9(4) . . ?
N2 C8 C4 121.1(4) . . ?
C11 C9 C10 109.4(5) . . ?
C11 C9 P1 113.9(4) . . ?
C10 C9 P1 110.5(4) . . ?
C11 C9 H9 107.6 . . ?
C10 C9 H9 107.6 . . ?
P1 C9 H9 107.6 . . ?
C9 C10 H10A 109.5 . . ?
C9 C10 H10B 109.5 . . ?
H10A C10 H10B 109.5 . . ?
C9 C10 H10C 109.5 . . ?
H10A C10 H10C 109.5 . . ?
H10B C10 H10C 109.5 . . ?
C9 C11 H11A 109.5 . . ?
C9 C11 H11B 109.5 . . ?
H11A C11 H11B 109.5 . . ?
C9 C11 H11C 109.5 . . ?
H11A C11 H11C 109.5 . . ?
H11B C11 H11C 109.5 . . ?
C13 C12 C14 112.9(5) . . ?
C13 C12 P1 114.7(4) . . ?
C14 C12 P1 112.4(4) . . ?
C13 C12 H12 105.3 . . ?
C14 C12 H12 105.3 . . ?
P1 C12 H12 105.3 . . ?
C12 C13 H13A 109.5 . . ?
C12 C13 H13B 109.5 . . ?
H13A C13 H13B 109.5 . . ?
C12 C13 H13C 109.5 . . ?
H13A C13 H13C 109.5 . . ?
H13B C13 H13C 109.5 . . ?
C12 C14 H14A 109.5 . . ?
C12 C14 H14B 109.5 . . ?
H14A C14 H14B 109.5 . . ?
C12 C14 H14C 109.5 . . ?
H14A C14 H14C 109.5 . . ?
H14B C14 H14C 109.5 . . ?
C16 C15 C17 112.0(5) . . ?
C16 C15 P2 110.4(4) . . ?
C17 C15 P2 111.5(4) . . ?
C16 C15 H15 107.6 . . ?
C17 C15 H15 107.6 . . ?
P2 C15 H15 107.6 . . ?
C15 C16 H16A 109.5 . . ?
C15 C16 H16B 109.5 . . ?
H16A C16 H16B 109.5 . . ?
C15 C16 H16C 109.5 . . ?
H16A C16 H16C 109.5 . . ?
H16B C16 H16C 109.5 . . ?
C15 C17 H17A 109.5 . . ?
C15 C17 H17B 109.5 . . ?
H17A C17 H17B 109.5 . . ?
C15 C17 H17C 109.5 . . ?
H17A C17 H17C 109.5 . . ?
H17B C17 H17C 109.5 . . ?
C19 C18 C20 110.4(5) . . ?
C19 C18 P2 112.2(3) . . ?
C20 C18 P2 109.5(4) . . ?
C19 C18 H18 108.2 . . ?
C20 C18 H18 108.2 . . ?
P2 C18 H18 108.2 . . ?
C18 C19 H19A 109.5 . . ?
C18 C19 H19B 109.5 . . ?
H19A C19 H19B 109.5 . . ?
C18 C19 H19C 109.5 . . ?
H19A C19 H19C 109.5 . . ?
H19B C19 H19C 109.5 . . ?
C18 C20 H20A 109.5 . . ?
C18 C20 H20B 109.5 . . ?
H20A C20 H20B 109.5 . . ?
C18 C20 H20C 109.5 . . ?
H20A C20 H20C 109.5 . . ?
H20B C20 H20C 109.5 . . ?
C24A O3A C21A 107.6(10) . . ?
C22A C21A O3A 104.6(8) . . ?
C22A C21A H21A 110.8 . . ?
O3A C21A H21A 110.8 . . ?
C22A C21A H21B 110.8 . . ?
O3A C21A H21B 110.8 . . ?
H21A C21A H21B 108.9 . . ?
C23A C22A C21A 109.4(8) . . ?
C23A C22A H22A 109.8 . . ?
C21A C22A H22A 109.8 . . ?
C23A C22A H22B 109.8 . . ?
C21A C22A H22B 109.8 . . ?
H22A C22A H22B 108.2 . . ?
C24A C23A C22A 109.0(8) . . ?
C24A C23A H23A 109.9 . . ?
C22A C23A H23A 109.9 . . ?
C24A C23A H23B 109.9 . . ?
C22A C23A H23B 109.9 . . ?
H23A C23A H23B 108.3 . . ?
C23A C24A O3A 106.8(8) . . ?
C23A C24A H24A 110.4 . . ?
O3A C24A H24A 110.4 . . ?
C23A C24A H24B 110.4 . . ?
O3A C24A H24B 110.4 . . ?
H24A C24A H24B 108.6 . . ?
C21B O3B C24B 106.7(12) . . ?
C22B C21B O3B 106.8(10) . . ?
C22B C21B H21C 110.4 . . ?
O3B C21B H21C 110.4 . . ?
C22B C21B H21D 110.4 . . ?
O3B C21B H21D 110.4 . . ?
H21C C21B H21D 108.6 . . ?
C23B C22B C21B 109.1(8) . . ?
C23B C22B H22C 109.9 . . ?
C21B C22B H22C 109.9 . . ?
C23B C22B H22D 109.9 . . ?
C21B C22B H22D 109.9 . . ?
H22C C22B H22D 108.3 . . ?
C22B C23B C24B 109.7(9) . . ?
C22B C23B H23C 109.7 . . ?
C24B C23B H23C 109.7 . . ?
C22B C23B H23D 109.7 . . ?
C24B C23B H23D 109.7 . . ?
H23C C23B H23D 108.2 . . ?
C23B C24B O3B 104.1(10) . . ?
C23B C24B H24C 110.9 . . ?
O3B C24B H24C 110.9 . . ?
C23B C24B H24D 110.9 . . ?
O3B C24B H24D 110.9 . . ?
H24C C24B H24D 109.0 . . ?
C25 O4 C28 102.8(15) . . ?
C26 C25 O4 104.4(10) . . ?
C26 C25 H25A 110.9 . . ?
O4 C25 H25A 110.9 . . ?
C26 C25 H25B 110.9 . . ?
O4 C25 H25B 110.9 . . ?
H25A C25 H25B 108.9 . . ?
C25 C26 C27 108.1(9) . . ?
C25 C26 H26A 110.1 . . ?
C27 C26 H26A 110.1 . . ?
C25 C26 H26B 110.1 . . ?
C27 C26 H26B 110.1 . . ?
H26A C26 H26B 108.4 . . ?
C26 C27 C28 107.7(9) . . ?
C26 C27 H27A 110.2 . . ?
C28 C27 H27A 110.2 . . ?
C26 C27 H27B 110.2 . . ?
C28 C27 H27B 110.2 . . ?
H27A C27 H27B 108.5 . . ?
C27 C28 O4 104.2(10) . . ?
C27 C28 H28A 110.9 . . ?
O4 C28 H28A 110.9 . . ?
C27 C28 H28B 110.9 . . ?
O4 C28 H28B 110.9 . . ?
H28A C28 H28B 108.9 . . ?

loop_
_geom_bond_atom_site_label_1
_geom_bond_atom_site_label_2
_geom_bond_distance
_geom_bond_site_symmetry_2
_geom_bond_publ_flag
Br1 Ni1 2.7852(8) . ?
Br2 Ni1 2.3200(8) . ?
Ni1 N1 1.897(4) . ?
Ni1 P1 2.1559(14) . ?
Ni1 P2 2.1999(13) . ?
P1 O1 1.681(4) . ?
P1 C9 1.831(5) . ?
P1 C12 1.835(5) . ?
P2 N2 1.770(4) . ?
P2 C15 1.848(6) . ?
P2 C18 1.854(5) . ?
O1 C1 1.346(5) . ?
O2 C7 1.214(6) . ?
N1 C1 1.346(6) . ?
N1 C8 1.361(5) . ?
N2 C8 1.382(6) . ?
N2 C7 1.425(6) . ?
C1 C2 1.376(7) . ?
C2 C3 1.355(7) . ?
C2 H2 0.9400 . ?
C3 C4 1.388(7) . ?
C3 H3 0.9400 . ?
C4 C8 1.402(6) . ?
C4 C5 1.434(7) . ?
C5 C6 1.338(7) . ?
C5 H5 0.9400 . ?
C6 C7 1.442(7) . ?
C6 H6 0.9400 . ?
C9 C11 1.517(6) . ?
C9 C10 1.523(6) . ?
C9 H9 0.9900 . ?
C10 H10A 0.9700 . ?
C10 H10B 0.9700 . ?
C10 H10C 0.9700 . ?
C11 H11A 0.9700 . ?
C11 H11B 0.9700 . ?
C11 H11C 0.9700 . ?
C12 C13 1.511(6) . ?
C12 C14 1.511(6) . ?
C12 H12 0.9900 . ?
C13 H13A 0.9700 . ?
C13 H13B 0.9700 . ?
C13 H13C 0.9700 . ?
C14 H14A 0.9700 . ?
C14 H14B 0.9700 . ?
C14 H14C 0.9700 . ?
C15 C16 1.510(6) . ?
C15 C17 1.517(6) . ?
C15 H15 0.9900 . ?
C16 H16A 0.9700 . ?
C16 H16B 0.9700 . ?
C16 H16C 0.9700 . ?
C17 H17A 0.9700 . ?
C17 H17B 0.9700 . ?
C17 H17C 0.9700 . ?
C18 C19 1.521(6) . ?
C18 C20 1.526(5) . ?
C18 H18 0.9900 . ?
C19 H19A 0.9700 . ?
C19 H19B 0.9700 . ?
C19 H19C 0.9700 . ?
C20 H20A 0.9700 . ?
C20 H20B 0.9700 . ?
C20 H20C 0.9700 . ?
O3A C24A 1.417(10) . ?
O3A C21A 1.438(10) . ?
C21A C22A 1.384(9) . ?
C21A H21A 0.9800 . ?
C21A H21B 0.9800 . ?
C22A C23A 1.369(9) . ?
C22A H22A 0.9800 . ?
C22A H22B 0.9800 . ?
C23A C24A 1.367(9) . ?
C23A H23A 0.9800 . ?
C23A H23B 0.9800 . ?
C24A H24A 0.9800 . ?
C24A H24B 0.9800 . ?
O3B C21B 1.414(11) . ?
O3B C24B 1.432(11) . ?
C21B C22B 1.363(9) . ?
C21B H21C 0.9800 . ?
C21B H21D 0.9800 . ?
C22B C23B 1.349(9) . ?
C22B H22C 0.9800 . ?
C22B H22D 0.9800 . ?
C23B C24B 1.378(9) . ?
C23B H23C 0.9800 . ?
C23B H23D 0.9800 . ?
C24B H24C 0.9800 . ?
C24B H24D 0.9800 . ?
O4 C25 1.420(11) . ?
O4 C28 1.426(11) . ?
C25 C26 1.376(9) . ?
C25 H25A 0.9800 . ?
C25 H25B 0.9800 . ?
C26 C27 1.376(9) . ?
C26 H26A 0.9800 . ?
C26 H26B 0.9800 . ?
C27 C28 1.378(9) . ?
C27 H27A 0.9800 . ?
C27 H27B 0.9800 . ?
C28 H28A 0.9800 . ?
C28 H28B 0.9800 . ?

loop_
_geom_torsion_atom_site_label_1
_geom_torsion_atom_site_label_2
_geom_torsion_atom_site_label_3
_geom_torsion_atom_site_label_4
_geom_torsion
_geom_torsion_site_symmetry_1
_geom_torsion_site_symmetry_2
_geom_torsion_site_symmetry_3
_geom_torsion_site_symmetry_4
_geom_torsion_publ_flag
C9 P1 O1 C1 109.9(4) . . . . ?
C12 P1 O1 C1 -136.2(4) . . . . ?
Ni1 P1 O1 C1 -12.0(4) . . . . ?
P1 Ni1 N1 C1 -10.4(3) . . . . ?
P2 Ni1 N1 C1 -179.6(4) . . . . ?
Br2 Ni1 N1 C1 -71.8(7) . . . . ?
Br1 Ni1 N1 C1 81.0(4) . . . . ?
P1 Ni1 N1 C8 172.3(4) . . . . ?
P2 Ni1 N1 C8 3.1(3) . . . . ?
Br2 Ni1 N1 C8 110.9(5) . . . . ?
Br1 Ni1 N1 C8 -96.3(3) . . . . ?
C15 P2 N2 C8 -120.4(4) . . . . ?
C18 P2 N2 C8 128.0(4) . . . . ?
Ni1 P2 N2 C8 0.1(3) . . . . ?
C15 P2 N2 C7 58.6(4) . . . . ?
C18 P2 N2 C7 -53.0(4) . . . . ?
Ni1 P2 N2 C7 179.1(3) . . . . ?
P1 O1 C1 N1 6.1(6) . . . . ?
P1 O1 C1 C2 -172.5(4) . . . . ?
C8 N1 C1 O1 -177.5(4) . . . . ?
Ni1 N1 C1 O1 5.1(6) . . . . ?
C8 N1 C1 C2 1.1(7) . . . . ?
Ni1 N1 C1 C2 -176.3(4) . . . . ?
O1 C1 C2 C3 179.0(5) . . . . ?
N1 C1 C2 C3 0.5(8) . . . . ?
C1 C2 C3 C4 -0.9(8) . . . . ?
C2 C3 C4 C8 -0.2(7) . . . . ?
C2 C3 C4 C5 -177.8(5) . . . . ?
C3 C4 C5 C6 176.1(5) . . . . ?
C8 C4 C5 C6 -1.4(7) . . . . ?
C4 C5 C6 C7 1.8(8) . . . . ?
C8 N2 C7 O2 176.6(5) . . . . ?
P2 N2 C7 O2 -2.3(7) . . . . ?
C8 N2 C7 C6 -3.7(7) . . . . ?
P2 N2 C7 C6 177.4(3) . . . . ?
C5 C6 C7 O2 -179.6(5) . . . . ?
C5 C6 C7 N2 0.7(8) . . . . ?
C1 N1 C8 N2 178.8(4) . . . . ?
Ni1 N1 C8 N2 -3.8(6) . . . . ?
C1 N1 C8 C4 -2.3(7) . . . . ?
Ni1 N1 C8 C4 175.0(3) . . . . ?
C7 N2 C8 N1 -177.0(4) . . . . ?
P2 N2 C8 N1 2.0(5) . . . . ?
C7 N2 C8 C4 4.2(7) . . . . ?
P2 N2 C8 C4 -176.8(3) . . . . ?
C3 C4 C8 N1 1.9(7) . . . . ?
C5 C4 C8 N1 179.7(4) . . . . ?
C3 C4 C8 N2 -179.3(4) . . . . ?
C5 C4 C8 N2 -1.6(7) . . . . ?
O1 P1 C9 C11 47.2(5) . . . . ?
C12 P1 C9 C11 -60.9(5) . . . . ?
Ni1 P1 C9 C11 155.5(4) . . . . ?
O1 P1 C9 C10 -76.5(5) . . . . ?
C12 P1 C9 C10 175.4(4) . . . . ?
Ni1 P1 C9 C10 31.9(5) . . . . ?
O1 P1 C12 C13 -21.2(6) . . . . ?
C9 P1 C12 C13 86.7(6) . . . . ?
Ni1 P1 C12 C13 -130.6(5) . . . . ?
O1 P1 C12 C14 -151.9(5) . . . . ?
C9 P1 C12 C14 -44.0(6) . . . . ?
Ni1 P1 C12 C14 98.7(5) . . . . ?
N2 P2 C15 C16 66.7(5) . . . . ?
C18 P2 C15 C16 176.7(4) . . . . ?
Ni1 P2 C15 C16 -39.6(5) . . . . ?
N2 P2 C15 C17 -168.1(4) . . . . ?
C18 P2 C15 C17 -58.1(5) . . . . ?
Ni1 P2 C15 C17 85.7(5) . . . . ?
N2 P2 C18 C19 -34.1(4) . . . . ?
C15 P2 C18 C19 -142.1(4) . . . . ?
Ni1 P2 C18 C19 76.8(4) . . . . ?
N2 P2 C18 C20 -156.9(4) . . . . ?
C15 P2 C18 C20 95.1(4) . . . . ?
Ni1 P2 C18 C20 -46.1(4) . . . . ?
C24A O3A C21A C22A -10(2) . . . . ?
O3A C21A C22A C23A 16(2) . . . . ?
C21A C22A C23A C24A -16(2) . . . . ?
C22A C23A C24A O3A 10(2) . . . . ?
C21A O3A C24A C23A 0(2) . . . . ?
C24B O3B C21B C22B -9(4) . . . . ?
O3B C21B C22B C23B -3(3) . . . . ?
C21B C22B C23B C24B 14(3) . . . . ?
C22B C23B C24B O3B -19(3) . . . . ?
C21B O3B C24B C23B 17(4) . . . . ?
C28 O4 C25 C26 34(3) . . . . ?
O4 C25 C26 C27 -21(3) . . . . ?
C25 C26 C27 C28 -1(3) . . . . ?
C26 C27 C28 O4 22(3) . . . . ?
C25 O4 C28 C27 -34(3) . . . . ?
